data_8101512
loop_
_publ_author_name
'Chang, Jen-Hui'
'K\"ohler, J\"urgen'

_publ_section_title
;
Crystal structure of tin(II)dioxodecafluorostannate(IV), Sn~4~O~2~F~10~
;
_journal_issue 2
_journal_name_full 'Zeitschrift f\"ur Kristallographie - New Crystal Structures'
_journal_page_first 147
_journal_page_last 148
_journal_volume 214
_journal_year 1999
_chemical_formula_sum 'F5 O Sn2'
_chemical_formula_weight 348.38
_chemical_name_common Tin(II)dioxodecafluorostannate(IV)
_space_group_IT_number 12
_symmetry_cell_setting monoclinic
_symmetry_space_group_name_Hall '-C 2y'
_symmetry_space_group_name_H-M 'C 1 2/m 1'
_cell_angle_alpha 90.00
_cell_angle_beta 116.52(5)
_cell_angle_gamma 90.00
_cell_formula_units_Z 4
_cell_length_a 9.160(5)
_cell_length_b 6.643(4)
_cell_length_c 8.339(6)
_cell_measurement_temperature 293(2)
_cell_volume 454.0(5)
_diffrn_ambient_temperature 293(2)
_exptl_crystal_density_diffrn 5.097
_refine_ls_R_factor_obs 0.0203
_refine_ls_wR_factor_obs 0.0467
_cod_original_sg_symbol_H-M 'C 2/m'
_cod_database_code 8101512

loop_
_symmetry_equiv_pos_as_xyz
'x, y, z'
'-x, y, -z'
'x+1/2, y+1/2, z'
'-x+1/2, y+1/2, -z'
'-x, -y, -z'
'x, -y, z'
'-x+1/2, -y+1/2, -z'
'x+1/2, -y+1/2, z'

loop_
_atom_site_aniso_label
_atom_site_aniso_U_11
_atom_site_aniso_U_22
_atom_site_aniso_U_33
_atom_site_aniso_U_23
_atom_site_aniso_U_13
_atom_site_aniso_U_12
Sn1 0.00778(13) 0.00731(13) 0.00714(14) 0.000 0.00370(10) 0.000
Sn2 0.00687(17) 0.00537(16) 0.00747(18) 0.000 0.00363(14) 0.000
Sn3 0.01330(19) 0.0124(2) 0.0119(2) 0.000 0.00508(16) 0.000
F1 0.0067(11) 0.0186(13) 0.0147(12) 0.000 0.0043(10) 0.000
F2 0.0192(13) 0.0213(14) 0.0076(12) 0.000 0.0052(11) 0.000
F3 0.0252(10) 0.0159(9) 0.0240(11) 0.0085(9) 0.0162(9) 0.0030(8)
F4 0.0101(12) 0.0351(19) 0.0191(15) 0.000 0.0006(12) 0.000
O1 0.0147(13) 0.0063(13) 0.0104(13) 0.000 0.0075(11) 0.000

loop_
_atom_site_label
_atom_site_type_symbol
_atom_site_fract_x
_atom_site_fract_y
_atom_site_fract_z
_atom_site_U_iso_or_equiv
_atom_site_thermal_displace_type
_atom_site_occupancy
_atom_site_calc_flag
_atom_site_refinement_flags
_atom_site_disorder_assembly
_atom_site_disorder_group
Sn1 Sn 0.02825(3) 0.0000 0.32547(4) 0.00727(9) Uani 1 d S . .
Sn2 Sn 0.5000 0.0000 0.5000 0.00641(10) Uani 1 d S . .
Sn3 Sn 0.5000 0.0000 0.0000 0.01274(11) Uani 1 d S . .
F1 F 0.2775(3) 0.0000 0.4994(4) 0.0135(5) Uani 1 d S . .
F2 F 0.3966(4) 0.0000 0.2411(4) 0.0163(6) Uani 1 d S . .
F3 F 0.0854(3) 0.2083(3) 0.2018(3) 0.0197(4) Uani 1 d . . .
F4 F 0.8007(4) 0.0000 0.1504(5) 0.0237(7) Uani 1 d S . .
O1 O 0.5000 0.6944(5) 0.5000 0.0097(5) Uani 1 d S . .

loop_
_geom_bond_atom_site_label_1
_geom_bond_atom_site_label_2
_geom_bond_distance
_geom_bond_site_symmetry_2
_geom_bond_publ_flag
Sn1 F3 1.932(2) 6 ?
Sn1 F3 1.932(2) . ?
Sn1 F4 1.939(3) 1_455 ?
Sn1 O1 2.047(2) 3_445 ?
Sn1 O1 2.047(2) 7_556 ?
Sn1 F1 2.088(3) . ?
Sn1 Sn1 3.176(2) 5_556 ?
Sn2 F2 1.932(3) 5_656 ?
Sn2 F2 1.932(3) . ?
Sn2 O1 2.030(3) 5_666 ?
Sn2 O1 2.030(3) 1_545 ?
Sn2 F1 2.036(3) . ?
Sn2 F1 2.036(3) 5_656 ?
Sn3 F3 2.454(2) 4_545 ?
Sn3 F3 2.454(2) 8 ?
Sn3 F3 2.454(2) 3_545 ?
Sn3 F3 2.454(2) 7 ?
Sn3 F4 2.465(4) . ?
Sn3 F4 2.465(4) 5_655 ?
F3 Sn3 2.454(2) 3_455 ?
F4 Sn1 1.939(3) 1_655 ?
O1 Sn2 2.030(3) 1_565 ?
O1 Sn1 2.047(2) 3 ?
O1 Sn1 2.047(2) 7_556 ?
